data_4321560
loop_
_publ_author_name
'F. Albert Cotton'
'Evgeny V. Dikarev'
'Jiande Gu'
'Santiago Herrero'
'Barbara Modec'

_publ_section_title
;
 Alkylpyridine Complexes of Tungsten(II) and Chromium(II). First
 Rotational Isomers of W2X4L4 Molecules with D2 hand D2 Symmetries
;
_journal_name_full 'Inorganic Chemistry'
_journal_page_first 5407
_journal_page_last 5411
_journal_paper_doi 10.1021/ic000555v
_journal_volume 39
_journal_year 2000
_chemical_compound_source synthesized
_chemical_formula_analytical 'not measured'
_chemical_formula_moiety 'Cr3 Cl6 (N C5 H4 C (C H3)3)6'
_chemical_formula_structural Cr3(\m-Cl)4Cl2(4-t-Bu-py)6
_chemical_formula_sum 'C54 H78 Cl6 Cr3 N6'
_chemical_formula_weight 1179.92
_chemical_melting_point ?
_chemical_name_systematic
; 
 Tris(trans-dichloro-bis(4-tert-butylpyridine))-tri-chromium (II)
;
_space_group_IT_number 2
_symmetry_cell_setting triclinic
_symmetry_space_group_name_Hall '-P 1'
_symmetry_space_group_name_H-M 'P -1'
_atom_sites_solution_hydrogens geom
_atom_sites_solution_primary direct
_atom_sites_solution_secondary difmap
_audit_creation_method SHELXL
_cell_angle_alpha 77.765(8)
_cell_angle_beta 86.868(9)
_cell_angle_gamma 73.96(2)
_cell_formula_units_Z 1
_cell_length_a 7.884(2)
_cell_length_b 13.966(4)
_cell_length_c 14.180(5)
_cell_measurement_reflns_used 250
_cell_measurement_temperature 173(2)
_cell_measurement_theta_max 20.8
_cell_measurement_theta_min 6.0
_cell_volume 1466.5(8)
_computing_cell_refinement 'MADNES (Enraf-Nonius, 1989)'
_computing_data_collection 'MADNES (Enraf-Nonius, 1989)'
_computing_data_reduction 'PROCOR (Kabsch, 1988)'
_computing_molecular_graphics 'SHELXTL V.5 (Siemens, 1994)'
_computing_publication_material CIFTAB
_computing_structure_refinement 'SHELXL-93 (Sheldrick, 1993)'
_computing_structure_solution 'SHELXTL V.5 (Siemens, 1994)'
_diffrn_ambient_temperature 173(2)
_diffrn_measurement_device 'Nonius FAST area detector'
_diffrn_measurement_method 'Ellipsoid-mask fitting'
_diffrn_radiation_monochromator graphite
_diffrn_radiation_source 'fine-focus sealed tube'
_diffrn_radiation_type MoK\a
_diffrn_radiation_wavelength 0.71073
_diffrn_reflns_av_R_equivalents 0.0742
_diffrn_reflns_av_sigmaI/netI 0.0570
_diffrn_reflns_limit_h_max 8
_diffrn_reflns_limit_h_min -8
_diffrn_reflns_limit_k_max 15
_diffrn_reflns_limit_k_min -14
_diffrn_reflns_limit_l_max 15
_diffrn_reflns_limit_l_min -14
_diffrn_reflns_number 7963
_diffrn_reflns_theta_max 22.55
_diffrn_reflns_theta_min 2.34
_diffrn_standards_number 'none (area detector data)'
_exptl_absorpt_coefficient_mu 0.859
_exptl_absorpt_correction_type none
_exptl_crystal_colour light-green
_exptl_crystal_density_diffrn 1.336
_exptl_crystal_density_meas ?
_exptl_crystal_density_method none
_exptl_crystal_description needle-shaped
_exptl_crystal_F_000 618
_exptl_crystal_size_max 0.35
_exptl_crystal_size_mid 0.10
_exptl_crystal_size_min 0.05
_refine_diff_density_max 0.659
_refine_diff_density_min -0.321
_refine_diff_density_rms 0.085
_refine_ls_extinction_coef noref
_refine_ls_extinction_method none
_refine_ls_goodness_of_fit_all 1.057
_refine_ls_goodness_of_fit_obs 1.049
_refine_ls_hydrogen_treatment noref
_refine_ls_matrix_type full
_refine_ls_number_parameters 310
_refine_ls_number_reflns 3690
_refine_ls_number_restraints 6
_refine_ls_restrained_S_all 1.068
_refine_ls_restrained_S_obs 1.052
_refine_ls_R_factor_all 0.0775
_refine_ls_R_factor_obs 0.0560
_refine_ls_shift/esd_max 0.000
_refine_ls_shift/esd_mean 0.000
_refine_ls_structure_factor_coef Fsqd
_refine_ls_weighting_details 'w=1/[\s^2^(Fo^2^)+(0.0328P)^2^+6.6997P] where P=(Fo^2^+2Fc^2^)/3'
_refine_ls_weighting_scheme calc
_refine_ls_wR_factor_all 0.1393
_refine_ls_wR_factor_obs 0.1212
_reflns_number_observed 2942
_reflns_number_total 3690
_reflns_observed_criterion >2sigma(I)
_cod_data_source_file ic000555v_1.cif
_cod_data_source_block Cr3Cl6(4-t-Bu-py)6_(3)
_cod_depositor_comments
;
The following automatic conversions were performed:

'_chemical_melting_point' value 'not measured' was changed to '?' -
the value is undefined or not given.

Automatic conversion script
Id: cif_fix_values 1646 2011-03-28 12:23:43Z adriana 

The following automatic conversions were performed:

'_exptl_crystal_density_meas' value 'not measured' was changed to '?'
- the value is perceived as not measured.

Automatic conversion script
Id: cif_fix_values 3008 2015-01-20 13:52:24Z robertas 

The following automatic conversions were performed:

'_refine_ls_weighting_scheme' value 'calc
w=1/[\s^2^(Fo^2^)+(0.0328P)^2^+6.6997P] where P=(Fo^2^+2Fc^2^)/3' was
changed to 'calc'. New tag '_refine_ls_weighting_details' was
created. The value of the new tag was set to
'w=1/[\s^2^(Fo^2^)+(0.0328P)^2^+6.6997P] where P=(Fo^2^+2Fc^2^)/3'.

Automatic conversion script
Id: cif_fix_values 3143 2015-03-26 13:38:13Z robertas 
;
_cod_database_code 4321560

loop_
_symmetry_equiv_pos_as_xyz
'x, y, z'
'-x, -y, -z'

loop_
_atom_site_aniso_label
_atom_site_aniso_U_11
_atom_site_aniso_U_22
_atom_site_aniso_U_33
_atom_site_aniso_U_23
_atom_site_aniso_U_13
_atom_site_aniso_U_12
Cr1 0.0215(7) 0.0189(7) 0.0293(7) -0.0029(5) -0.0049(5) -0.0083(5)
Cr2 0.0232(5) 0.0226(5) 0.0234(5) -0.0050(4) -0.0011(4) -0.0099(4)
Cl1 0.0217(7) 0.0267(7) 0.0223(7) -0.0037(6) 0.0005(5) -0.0065(6)
Cl2 0.0230(7) 0.0233(7) 0.0285(8) -0.0046(6) -0.0009(6) -0.0058(6)
Cl3 0.0399(9) 0.0322(8) 0.0310(8) -0.0014(6) -0.0093(6) -0.0084(7)
N1 0.021(3) 0.024(3) 0.028(3) -0.006(2) 0.002(2) -0.011(2)
N2 0.023(3) 0.022(3) 0.026(3) -0.008(2) 0.001(2) -0.007(2)
N3 0.022(3) 0.028(3) 0.029(3) -0.006(2) -0.001(2) -0.005(2)
C1 0.023(3) 0.024(3) 0.026(3) -0.008(2) 0.005(2) -0.008(2)
C2 0.017(3) 0.028(3) 0.037(3) -0.012(3) 0.005(2) -0.009(2)
C3 0.025(3) 0.026(3) 0.025(3) -0.001(2) -0.001(2) -0.010(2)
C4 0.033(4) 0.031(3) 0.058(4) -0.026(3) 0.009(3) -0.009(3)
C5 0.016(3) 0.030(3) 0.071(5) -0.020(3) 0.006(3) -0.006(3)
C6 0.030(3) 0.028(3) 0.036(3) -0.007(3) -0.005(3) -0.011(3)
C10 0.023(3) 0.024(3) 0.035(3) -0.002(3) -0.001(2) -0.007(2)
C11 0.022(3) 0.028(3) 0.034(3) -0.003(3) -0.002(2) -0.008(3)
C12 0.025(3) 0.024(3) 0.021(3) -0.007(2) -0.001(2) -0.007(2)
C13 0.027(3) 0.021(3) 0.052(4) -0.007(3) -0.004(3) -0.003(3)
C14 0.021(3) 0.036(4) 0.061(4) -0.017(3) 0.003(3) -0.008(3)
C15 0.035(3) 0.025(3) 0.031(3) -0.005(3) 0.003(3) -0.012(3)
C16 0.048(4) 0.027(3) 0.041(4) -0.007(3) -0.003(3) -0.020(3)
C17 0.065(5) 0.038(4) 0.028(3) -0.002(3) 0.007(3) -0.014(3)
C18 0.035(4) 0.039(4) 0.053(4) -0.012(3) 0.007(3) -0.020(3)
C19 0.018(3) 0.038(4) 0.050(4) -0.020(3) 0.008(3) -0.012(3)
C20 0.033(4) 0.044(4) 0.039(4) -0.025(3) 0.008(3) -0.010(3)
C21 0.029(3) 0.017(3) 0.033(3) -0.003(2) -0.005(3) -0.005(2)
C22 0.028(3) 0.030(3) 0.022(3) -0.004(3) 0.001(2) -0.012(3)
C23 0.022(3) 0.027(3) 0.021(3) -0.006(2) 0.001(2) -0.009(2)
C24 0.042(4) 0.031(3) 0.027(3) -0.009(3) -0.006(3) -0.015(3)
C25 0.056(5) 0.105(6) 0.060(5) -0.050(5) 0.009(4) -0.057(5)
C26 0.071(6) 0.041(4) 0.106(7) -0.035(4) -0.031(5) -0.005(4)
C27 0.083(6) 0.060(5) 0.038(4) -0.006(4) -0.013(4) -0.032(4)

loop_
_atom_site_label
_atom_site_type_symbol
_atom_site_fract_x
_atom_site_fract_y
_atom_site_fract_z
_atom_site_U_iso_or_equiv
_atom_site_thermal_displace_type
_atom_site_occupancy
_atom_site_calc_flag
_atom_site_refinement_flags
_atom_site_disorder_group
Cr1 Cr 0.0000 0.5000 0.0000 0.0228(3) Uani 1 d S .
Cr2 Cr -0.01673(11) 0.60631(6) -0.25665(6) 0.0222(3) Uani 1 d . .
Cl1 Cl -0.2170(2) 0.62963(10) -0.10448(9) 0.0238(3) Uani 1 d . .
Cl2 Cl 0.2220(2) 0.48010(9) -0.16855(9) 0.0251(3) Uani 1 d . .
Cl3 Cl -0.1936(2) 0.71471(11) -0.38729(10) 0.0350(4) Uani 1 d . .
N1 N 0.1106(6) 0.6129(3) 0.0268(3) 0.0232(10) Uani 1 d . .
N2 N 0.0976(6) 0.7264(3) -0.2467(3) 0.0229(10) Uani 1 d . .
N3 N -0.1118(6) 0.4890(3) -0.2907(3) 0.0263(11) Uani 1 d . .
C1 C 0.2803(7) 0.6083(4) 0.0066(4) 0.0236(12) Uani 1 d . .
H1 H 0.3507(7) 0.5515(4) -0.0173(4) 0.028 Uiso 1 calc R .
C2 C 0.3573(7) 0.6818(4) 0.0189(4) 0.0262(13) Uani 1 d . .
H2 H 0.4784(7) 0.6748(4) 0.0035(4) 0.031 Uiso 1 calc R .
C3 C 0.2606(7) 0.7661(4) 0.0534(4) 0.0250(13) Uani 1 d . .
C4 C 0.0858(8) 0.7684(4) 0.0767(5) 0.038(2) Uani 1 d . .
H4 H 0.0133(8) 0.8231(4) 0.1026(5) 0.046 Uiso 1 calc R .
C5 C 0.0171(7) 0.6920(4) 0.0623(5) 0.038(2) Uani 1 d . .
H5 H -0.1028(7) 0.6961(4) 0.0786(5) 0.045 Uiso 1 calc R .
C6 C 0.3425(7) 0.8510(4) 0.0614(4) 0.0305(13) Uani 1 d D 1
C7 C 0.5372(12) 0.8097(8) 0.0876(8) 0.038(3) Uiso 0.60 d PD 1
H7A H 0.5510(12) 0.7621(8) 0.1501(8) 0.057 Uiso 0.60 calc PR 1
H7B H 0.5860(12) 0.8661(8) 0.0915(8) 0.057 Uiso 0.60 calc PR 1
H7C H 0.6003(12) 0.7741(8) 0.0380(8) 0.057 Uiso 0.60 calc PR 1
C8 C 0.2458(14) 0.9092(8) 0.1407(8) 0.041(3) Uiso 0.60 d PD 1
H8A H 0.2625(14) 0.8624(8) 0.2038(8) 0.062 Uiso 0.60 calc PR 1
H8B H 0.1195(14) 0.9353(8) 0.1256(8) 0.062 Uiso 0.60 calc PR 1
H8C H 0.2949(14) 0.9660(8) 0.1424(8) 0.062 Uiso 0.60 calc PR 1
C9 C 0.3149(16) 0.9236(8) -0.0331(7) 0.047(3) Uiso 0.60 d PD 1
H9A H 0.1884(16) 0.9489(8) -0.0479(7) 0.070 Uiso 0.60 calc PR 1
H9B H 0.3761(16) 0.8890(8) -0.0837(7) 0.070 Uiso 0.60 calc PR 1
H9C H 0.3619(16) 0.9810(8) -0.0302(7) 0.070 Uiso 0.60 calc PR 1
C7X C 0.4887(20) 0.8091(12) 0.1340(11) 0.041(4) Uiso 0.400(3) d PD 2
H7X1 H 0.5670(20) 0.7462(12) 0.1194(11) 0.062 Uiso 0.40 calc PR 2
H7X2 H 0.4390(20) 0.7947(12) 0.1986(11) 0.062 Uiso 0.40 calc PR 2
H7X3 H 0.5558(20) 0.8591(12) 0.1316(11) 0.062 Uiso 0.40 calc PR 2
C8X C 0.2135(20) 0.9472(12) 0.0756(13) 0.052(5) Uiso 0.40 d PD 2
H8X1 H 0.1227(20) 0.9693(12) 0.0252(13) 0.078 Uiso 0.40 calc PR 2
H8X2 H 0.2750(20) 1.0001(12) 0.0720(13) 0.078 Uiso 0.40 calc PR 2
H8X3 H 0.1581(20) 0.9357(12) 0.1390(13) 0.078 Uiso 0.40 calc PR 2
C9X C 0.4365(25) 0.8782(14) -0.0394(11) 0.059(5) Uiso 0.40 d PD 2
H9X1 H 0.5232(25) 0.8169(14) -0.0521(11) 0.088 Uiso 0.40 calc PR 2
H9X2 H 0.4963(25) 0.9305(14) -0.0369(11) 0.088 Uiso 0.40 calc PR 2
H9X3 H 0.3478(25) 0.9038(14) -0.0910(11) 0.088 Uiso 0.40 calc PR 2
C10 C 0.2701(7) 0.7172(4) -0.2487(4) 0.0278(13) Uani 1 d . .
H10 H 0.3476(7) 0.6504(4) -0.2355(4) 0.033 Uiso 1 calc R .
C11 C 0.3446(7) 0.7978(4) -0.2685(4) 0.0282(13) Uani 1 d . .
H11 H 0.4693(7) 0.7853(4) -0.2677(4) 0.034 Uiso 1 calc R .
C12 C 0.2377(7) 0.8968(4) -0.2896(4) 0.0228(12) Uani 1 d . .
C13 C 0.0573(7) 0.9075(4) -0.2814(4) 0.0338(14) Uani 1 d . .
H13 H -0.0227(7) 0.9735(4) -0.2898(4) 0.041 Uiso 1 calc R .
C14 C -0.0061(8) 0.8226(4) -0.2609(5) 0.038(2) Uani 1 d . .
H14 H -0.1303(8) 0.8326(4) -0.2567(5) 0.046 Uiso 1 calc R .
C15 C 0.3083(8) 0.9904(4) -0.3248(4) 0.0299(13) Uani 1 d . .
C16 C 0.2146(8) 1.0781(4) -0.2755(4) 0.0365(15) Uani 1 d . .
H16A H 0.0870(8) 1.0950(4) -0.2862(4) 0.055 Uiso 1 calc R .
H16B H 0.2572(8) 1.1378(4) -0.3026(4) 0.055 Uiso 1 calc R .
H16C H 0.2396(8) 1.0577(4) -0.2061(4) 0.055 Uiso 1 calc R .
C17 C 0.2704(9) 1.0244(5) -0.4346(4) 0.044(2) Uani 1 d . .
H17A H 0.1430(9) 1.0412(5) -0.4459(4) 0.067 Uiso 1 calc R .
H17B H 0.3313(9) 0.9690(5) -0.4669(4) 0.067 Uiso 1 calc R .
H17C H 0.3128(9) 1.0844(5) -0.4603(4) 0.067 Uiso 1 calc R .
C18 C 0.5066(8) 0.9644(5) -0.3080(5) 0.040(2) Uani 1 d . .
H18A H 0.5670(8) 0.9083(5) -0.3395(5) 0.060 Uiso 1 calc R .
H18B H 0.5314(8) 0.9441(5) -0.2386(5) 0.060 Uiso 1 calc R .
H18C H 0.5490(8) 1.0242(5) -0.3351(5) 0.060 Uiso 1 calc R .
C19 C -0.0237(7) 0.4387(4) -0.3569(4) 0.0332(14) Uani 1 d . .
H19 H 0.0921(7) 0.4441(4) -0.3734(4) 0.040 Uiso 1 calc R .
C20 C -0.0925(8) 0.3792(5) -0.4023(4) 0.0367(15) Uani 1 d . .
H20 H -0.0247(8) 0.3460(5) -0.4494(4) 0.044 Uiso 1 calc R .
C21 C -0.2596(7) 0.3681(4) -0.3793(4) 0.0266(13) Uani 1 d . .
C22 C -0.3473(7) 0.4158(4) -0.3060(4) 0.0261(13) Uani 1 d . .
H22 H -0.4595(7) 0.4073(4) -0.2844(4) 0.031 Uiso 1 calc R .
C23 C -0.2709(7) 0.4753(4) -0.2650(4) 0.0224(12) Uani 1 d . .
H23 H -0.3341(7) 0.5080(4) -0.2164(4) 0.027 Uiso 1 calc R .
C24 C -0.3443(8) 0.3108(4) -0.4356(4) 0.0320(14) Uani 1 d . .
C25 C -0.5258(9) 0.3058(6) -0.3981(5) 0.061(2) Uani 1 d . .
H25A H -0.5166(9) 0.2698(6) -0.3305(5) 0.092 Uiso 1 calc R .
H25B H -0.5754(9) 0.2694(6) -0.4367(5) 0.092 Uiso 1 calc R .
H25C H -0.6030(9) 0.3750(6) -0.4029(5) 0.092 Uiso 1 calc R .
C26 C -0.2257(11) 0.2032(5) -0.4313(7) 0.070(3) Uani 1 d . .
H26A H -0.1082(11) 0.2066(5) -0.4556(7) 0.106 Uiso 1 calc R .
H26B H -0.2767(11) 0.1688(5) -0.4712(7) 0.106 Uiso 1 calc R .
H26C H -0.2158(11) 0.1652(5) -0.3644(7) 0.106 Uiso 1 calc R .
C27 C -0.3620(11) 0.3669(6) -0.5403(5) 0.058(2) Uani 1 d . .
H27A H -0.2454(11) 0.3707(6) -0.5657(5) 0.087 Uiso 1 calc R .
H27B H -0.4398(11) 0.4358(6) -0.5446(5) 0.087 Uiso 1 calc R .
H27C H -0.4122(11) 0.3303(6) -0.5783(5) 0.087 Uiso 1 calc R .

loop_
_atom_type_symbol
_atom_type_description
_atom_type_scat_dispersion_real
_atom_type_scat_dispersion_imag
_atom_type_scat_source
C C 0.0033 0.0016 'International Tables Vol C Tables 4.2.6.8 and 6.1.1.4'
H H 0.0000 0.0000 'International Tables Vol C Tables 4.2.6.8 and 6.1.1.4'
N N 0.0061 0.0033 'International Tables Vol C Tables 4.2.6.8 and 6.1.1.4'
Cl Cl 0.1484 0.1585 'International Tables Vol C Tables 4.2.6.8 and 6.1.1.4'
Cr Cr 0.3209 0.6236 'International Tables Vol C Tables 4.2.6.8 and 6.1.1.4'

loop_
_geom_angle_atom_site_label_1
_geom_angle_atom_site_label_2
_geom_angle_atom_site_label_3
_geom_angle
_geom_angle_site_symmetry_1
_geom_angle_site_symmetry_3
_geom_angle_publ_flag
N1 Cr1 N1 180.0 2_565 . n
N1 Cr1 Cl1 89.60(12) 2_565 2_565 n
N1 Cr1 Cl1 90.40(12) . 2_565 y
N1 Cr1 Cl1 90.40(12) 2_565 . n
N1 Cr1 Cl1 89.60(12) . . y
Cl1 Cr1 Cl1 180.0 2_565 . n
N1 Cr1 Cl2 90.24(12) 2_565 2_565 n
N1 Cr1 Cl2 89.76(12) . 2_565 y
Cl1 Cr1 Cl2 87.53(4) 2_565 2_565 n
Cl1 Cr1 Cl2 92.47(5) . 2_565 y
N1 Cr1 Cl2 89.76(12) 2_565 . n
N1 Cr1 Cl2 90.24(12) . . y
Cl1 Cr1 Cl2 92.47(5) 2_565 . n
Cl1 Cr1 Cl2 87.53(5) . . y
Cl2 Cr1 Cl2 180.0 2_565 . n
N1 Cr1 Cr2 89.01(12) 2_565 . n
N1 Cr1 Cr2 90.99(12) . . n
Cl1 Cr1 Cr2 133.56(3) 2_565 . n
Cl1 Cr1 Cr2 46.44(3) . . n
Cl2 Cr1 Cr2 138.89(3) 2_565 . n
Cl2 Cr1 Cr2 41.11(3) . . n
N1 Cr1 Cr2 90.99(12) 2_565 2_565 n
N1 Cr1 Cr2 89.01(12) . 2_565 n
Cl1 Cr1 Cr2 46.44(3) 2_565 2_565 n
Cl1 Cr1 Cr2 133.56(3) . 2_565 n
Cl2 Cr1 Cr2 41.11(3) 2_565 2_565 n
Cl2 Cr1 Cr2 138.89(3) . 2_565 n
Cr2 Cr1 Cr2 180.0 . 2_565 n
N3 Cr2 N2 170.2(2) . . y
N3 Cr2 Cl3 85.70(13) . . y
N2 Cr2 Cl3 89.56(12) . . y
N3 Cr2 Cl2 89.63(13) . . y
N2 Cr2 Cl2 92.06(12) . . y
Cl3 Cr2 Cl2 160.80(6) . . y
N3 Cr2 Cl1 95.90(12) . . y
N2 Cr2 Cl1 93.60(12) . . y
Cl3 Cr2 Cl1 104.25(6) . . y
Cl2 Cr2 Cl1 94.73(6) . . y
N3 Cr2 Cr1 93.28(12) . . n
N2 Cr2 Cr1 95.47(12) . . n
Cl3 Cr2 Cr1 145.81(5) . . n
Cl2 Cr2 Cr1 52.99(4) . . n
Cl1 Cr2 Cr1 41.77(3) . . n
Cr1 Cl1 Cr2 91.79(5) . . n
Cr2 Cl2 Cr1 85.90(5) . . n
C5 N1 C1 116.9(4) . . n
C5 N1 Cr1 122.5(4) . . n
C1 N1 Cr1 120.6(3) . . n
C10 N2 C14 115.2(5) . . n
C10 N2 Cr2 124.2(4) . . n
C14 N2 Cr2 118.9(4) . . n
C19 N3 C23 116.7(5) . . n
C19 N3 Cr2 117.9(3) . . n
C23 N3 Cr2 124.1(3) . . n
N1 C1 C2 123.0(5) . . n
C1 C2 C3 120.8(5) . . n
C2 C3 C4 115.5(5) . . n
C2 C3 C6 120.9(5) . . n
C4 C3 C6 123.6(5) . . n
C5 C4 C3 120.6(5) . . n
N1 C5 C4 123.1(5) . . n
C9 C6 C7 111.5(7) . . n
C9 C6 C3 107.0(6) . . n
C7 C6 C3 111.5(6) . . n
C9 C6 C8 108.2(7) . . n
C7 C6 C8 108.3(7) . . n
C3 C6 C8 110.3(6) . . n
C8X C6 C7X 114.8(10) . . n
C8X C6 C3 114.7(8) . . n
C7X C6 C3 108.6(7) . . n
C8X C6 C9X 106.3(10) . . n
C7X C6 C9X 105.3(10) . . n
C3 C6 C9X 106.3(8) . . n
N2 C10 C11 124.7(5) . . n
C10 C11 C12 120.0(5) . . n
C11 C12 C13 115.7(5) . . n
C11 C12 C15 123.7(5) . . n
C13 C12 C15 120.5(5) . . n
C14 C13 C12 120.3(5) . . n
N2 C14 C13 123.8(5) . . n
C18 C15 C16 109.3(5) . . n
C18 C15 C12 111.4(5) . . n
C16 C15 C12 111.6(4) . . n
C18 C15 C17 109.0(5) . . n
C16 C15 C17 108.9(5) . . n
C12 C15 C17 106.5(5) . . n
N3 C19 C20 123.5(5) . . n
C19 C20 C21 120.1(5) . . n
C20 C21 C22 116.3(5) . . n
C20 C21 C24 120.7(5) . . n
C22 C21 C24 123.0(5) . . n
C23 C22 C21 120.1(5) . . n
N3 C23 C22 123.1(5) . . n
C25 C24 C27 108.5(6) . . n
C25 C24 C26 109.6(6) . . n
C27 C24 C26 108.4(6) . . n
C25 C24 C21 112.3(5) . . n
C27 C24 C21 108.0(5) . . n
C26 C24 C21 110.0(5) . . n

loop_
_geom_bond_atom_site_label_1
_geom_bond_atom_site_label_2
_geom_bond_distance
_geom_bond_site_symmetry_2
_geom_bond_publ_flag
Cr1 N1 2.108(4) 2_565 n
Cr1 N1 2.108(4) . y
Cr1 Cl1 2.4140(14) 2_565 n
Cr1 Cl1 2.4140(14) . y
Cr1 Cl2 2.8998(15) 2_565 n
Cr1 Cl2 2.8998(15) . n
Cr1 Cr2 3.6221(15) . n
Cr1 Cr2 3.6221(15) 2_565 n
Cr2 N3 2.129(4) . y
Cr2 N2 2.144(4) . y
Cr2 Cl3 2.365(2) . y
Cr2 Cl2 2.388(2) . y
Cr2 Cl1 2.626(2) . y
N1 C5 1.327(7) . n
N1 C1 1.340(7) . n
N2 C10 1.330(7) . n
N2 C14 1.345(7) . n
N3 C19 1.340(7) . n
N3 C23 1.341(7) . n
C1 C2 1.374(7) . n
C2 C3 1.383(7) . n
C3 C4 1.393(8) . n
C3 C6 1.525(7) . n
C4 C5 1.376(8) . n
C6 C9 1.485(11) . n
C6 C7 1.520(11) . n
C6 C8 1.568(11) . n
C6 C8X 1.489(14) . n
C6 C7X 1.494(14) . n
C6 C9X 1.59(2) . n
C10 C11 1.379(8) . n
C11 C12 1.385(7) . n
C12 C13 1.390(8) . n
C12 C15 1.538(7) . n
C13 C14 1.381(8) . n
C15 C18 1.524(8) . n
C15 C16 1.531(8) . n
C15 C17 1.548(8) . n
C19 C20 1.382(8) . n
C20 C21 1.383(8) . n
C21 C22 1.402(7) . n
C21 C24 1.533(8) . n
C22 C23 1.382(7) . n
C24 C25 1.514(9) . n
C24 C27 1.519(9) . n
C24 C26 1.525(9) . n

loop_
_geom_torsion_atom_site_label_1
_geom_torsion_atom_site_label_2
_geom_torsion_atom_site_label_3
_geom_torsion_atom_site_label_4
_geom_torsion
_geom_torsion_site_symmetry_1
_geom_torsion_site_symmetry_2
_geom_torsion_site_symmetry_3
_geom_torsion_site_symmetry_4
_geom_torsion_publ_flag
N1 Cr1 Cr2 N2 0.8(2) . . . . y
N1 Cr1 Cr2 N3 -3.7(2) 2_565 . . . y
Cl1 Cr1 Cr2 Cl3 -8.03(9) . . . . y
Cl1 Cr1 Cr2 Cl2 -2.26(6) 2_565 . . . y
N1 Cr1 Cr2 N2 0.8(2) 2_565 . . 2_565 n
N1 Cr1 Cr2 N3 -3.7(2) . . . 2_565 n
